data_2310493
loop_
_publ_author_name
'Sterns, M.'

_publ_section_title
;
 The crystal structure of Pb3 U O6
;
_journal_name_full 'Acta Crystallographica (1,1948-23,1967)'
_journal_page_first 264
_journal_page_last 272
_journal_volume 23
_journal_year 1967
_chemical_formula_sum 'O6 Pb3 U'
_chemical_name_systematic 'Pb3 (U O6)'
_space_group_IT_number 62
_symmetry_space_group_name_Hall '-P 2c 2n'
_symmetry_space_group_name_H-M 'P n a m'
_cell_angle_alpha 90
_cell_angle_beta 90
_cell_angle_gamma 90
_cell_formula_units_Z 8
_cell_length_a 13.71
_cell_length_b 12.36
_cell_length_c 8.21
_cell_volume 1391.230
_citation_journal_id_ASTM ACCRA9
_cod_data_source_file Sterns_ACCRA9_1967_1382.cif
_cod_data_source_block O6Pb3U1
_cod_original_cell_volume 1391.23
_cod_original_sg_symbol_Hall '-P 2ac 2n (-x,z,y)'
_cod_original_formula_sum 'O6 Pb3 U1'
_cod_database_code 2310493

loop_
_symmetry_equiv_pos_as_xyz
x,y,z
-x+1/2,y+1/2,-z
x+1/2,-y+1/2,-z+1/2
-x,-y,z+1/2
-x,-y,-z
x-1/2,-y-1/2,z
-x-1/2,y-1/2,z-1/2
x,y,-z-1/2

loop_
_atom_site_label
_atom_site_type_symbol
_atom_site_fract_x
_atom_site_fract_y
_atom_site_fract_z
_atom_site_occupancy
_atom_site_U_iso_or_equiv
O4 O-2 0.045 0.206 0.054 1 0.0
O8 O-2 0.348 0.916 0.25 1 0.0
O7 O-2 0.208 0.089 0.25 1 0.0
O1 O-2 0.232 0.735 0.032 1 0.0
Pb2 Pb+2 0.004 0.515 0.25 1 0.0
O3 O-2 0.112 0.92 0.043 1 0.0
O2 O-2 0.433 0.098 0.043 1 0.0
Pb5 Pb+2 0.269 0.003 0.031 1 0.0
U1 U+6 0.414 0.26 0.002 1 0.0
Pb3 Pb+2 0.353 0.729 0.25 1 0.0
O6 O-2 0.041 0.731 0.25 1 0.0
Pb1 Pb+2 0.032 0.026 0.25 1 0.0
Pb4 Pb+2 0.183 0.263 0.25 1 0.0
O5 O-2 0.373 0.291 0.25 1 0.0
